data_2202090
loop_
_publ_author_name
'Billing, David G.'
'Lemmerer, Andreas'

_publ_section_title
;
 Bis[(<i>S</i>)-\b-phenethylammonium] tribromoplumbate(II)
;
_journal_issue 6
_journal_name_full 'Acta Crystallographica Section E'
_journal_page_first m381
_journal_page_last m383
_journal_paper_doi 10.1107/S1600536803010985
_journal_volume 59
_journal_year 2003
_chemical_formula_iupac '(C8 H12 N) [Pb Br3]'
_chemical_formula_moiety 'C8 H12 N 1+, Br3 Pb 1-'
_chemical_formula_sum 'C8 H12 Br3 N Pb'
_chemical_formula_weight 569.11
_space_group_IT_number 19
_symmetry_cell_setting orthorhombic
_symmetry_space_group_name_Hall 'P 2ac 2ab'
_symmetry_space_group_name_H-M 'P 21 21 21'
_audit_creation_method 'WinGX routine CIF_UPDATE'
_cell_angle_alpha 90.000
_cell_angle_beta 90.000
_cell_angle_gamma 90.000
_cell_formula_units_Z 4
_cell_length_a 7.930(5)
_cell_length_b 8.147(5)
_cell_length_c 20.580(5)
_cell_measurement_reflns_used 840
_cell_measurement_temperature 293(2)
_cell_measurement_theta_max 55.701
_cell_measurement_theta_min 7.766
_cell_volume 1329.6(12)
_computing_cell_refinement 'SAINT-Plus (Bruker, 1999)'
_computing_data_collection 'SMART-NT (Bruker, 1998)'
_computing_data_reduction 'XPREP (Bruker, 1999)'
_computing_molecular_graphics
;
ORTEP-3 for Windows (Farrugia, 1997) and DIAMOND (Brandenburg, 1999)
;
_computing_publication_material
;
WinGX (Farrugia, 1999) and PLATON (Spek, 2002)
;
_computing_structure_refinement 'SHELXL97 (Sheldrick, 1997)'
_computing_structure_solution 'SHELXS97 (Sheldrick, 1997)'
_diffrn_measured_fraction_theta_full 0.995
_diffrn_measured_fraction_theta_max 0.995
_diffrn_measurement_device_type 'Bruker CCD area-detector'
_diffrn_measurement_method '\f and \w'
_diffrn_radiation_type MoK\a
_diffrn_radiation_wavelength 0.71069
_diffrn_reflns_av_R_equivalents 0.0624
_diffrn_reflns_limit_h_max 6
_diffrn_reflns_limit_h_min -10
_diffrn_reflns_limit_k_max 10
_diffrn_reflns_limit_k_min -10
_diffrn_reflns_limit_l_max 26
_diffrn_reflns_limit_l_min -27
_diffrn_reflns_number 9328
_diffrn_reflns_theta_full 28.28
_diffrn_reflns_theta_max 28.28
_diffrn_reflns_theta_min 1.98
_exptl_absorpt_coefficient_mu 21.667
_exptl_absorpt_correction_T_max 0.4851
_exptl_absorpt_correction_T_min 0.0555
_exptl_absorpt_correction_type integration
_exptl_absorpt_process_details '(XPREP; Bruker, 1999)'
_exptl_crystal_colour colourless
_exptl_crystal_density_diffrn 2.843
_exptl_crystal_density_method 'not measured'
_exptl_crystal_description plate
_exptl_crystal_F_000 1016
_exptl_crystal_size_max 0.22
_exptl_crystal_size_mid 0.16
_exptl_crystal_size_min 0.03
_refine_diff_density_max 1.212
_refine_diff_density_min -0.708
_refine_ls_abs_structure_details 'Flack (1983)'
_refine_ls_abs_structure_Flack -0.032(12)
_refine_ls_extinction_coef 0.0118(3)
_refine_ls_extinction_expression Fc^*^=kFc[1+0.001xFc^2^\l^3^/sin(2\q)]^-1/4^
_refine_ls_extinction_method SHELXL97
_refine_ls_goodness_of_fit_ref 1.01
_refine_ls_hydrogen_treatment constr
_refine_ls_matrix_type full
_refine_ls_number_parameters 119
_refine_ls_number_reflns 3268
_refine_ls_number_restraints 0
_refine_ls_restrained_S_all 1.01
_refine_ls_R_factor_gt 0.0331
_refine_ls_shift/su_max 0.001
_refine_ls_structure_factor_coef Fsqd
_refine_ls_weighting_details 'calc w = 1/[\s^2^(Fo^2^)+(0.0222P)^2^] where P = (Fo^2^+2Fc^2^)/3'
_refine_ls_weighting_scheme calc
_refine_ls_wR_factor_ref 0.065
_reflns_number_gt 2587
_reflns_number_total 3268
_reflns_threshold_expression I>2\s(I)
_cod_data_source_file na6231.cif
_cod_data_source_block I
_cod_depositor_comments
;
The following automatic conversions were performed:
'_symmetry_cell_setting' value 'Orthorhombic' changed to 'orthorhombic'
according to '/home/saulius/struct/CIF-dictionaries/cif_core.dic'
dictionary named 'cif_core.dic' version 2.4.1 from 2010-06-29.

Automatic conversion script
Id: cif_fix_enum 1527 2010-12-29 10:47:43Z saulius 

The following automatic conversions were performed:

'_symmetry_cell_setting' value 'Orthorhombic' changed to
'orthorhombic' according to
/home/saulius/struct/CIF-dictionaries/cif_core.dic dictionary named
'cif_core.dic' version 2.4.1 from 2010-06-29.

Automatic conversion script
Id: cif_fix_values 1715 2011-07-08 13:25:40Z adriana 
;
_cod_database_code 2202090
_cod_database_fobs_code 2202090

loop_
_symmetry_equiv_pos_as_xyz
'x, y, z'
'-x+1/2, -y, z+1/2'
'x+1/2, -y+1/2, -z'
'-x, y+1/2, -z+1/2'

loop_
_atom_site_label
_atom_site_fract_x
_atom_site_fract_y
_atom_site_fract_z
_atom_site_U_iso_or_equiv
_atom_site_adp_type
_atom_site_calc_flag
_atom_site_refinement_flags
_atom_site_occupancy
_atom_site_disorder_assembly
_atom_site_disorder_group
_atom_site_type_symbol
C4 0.6191(8) 0.0836(7) 0.7740(3) 0.063(3) Uani d G 1 . . C
H4 0.5516 -0.0055 0.785 0.076 Uiso calc R 1 . . H
C5 0.6153(8) 0.2253(8) 0.8115(2) 0.060(3) Uani d G 1 . . C
H5 0.5453 0.2311 0.8477 0.072 Uiso calc R 1 . . H
C3 0.7163(9) 0.3584(7) 0.7950(3) 0.063(3) Uani d G 1 . . C
H3 0.7137 0.4533 0.8202 0.076 Uiso calc R 1 . . H
C6 0.8210(7) 0.3498(6) 0.7410(3) 0.056(3) Uani d G 1 . . C
H6 0.8885 0.4389 0.73 0.067 Uiso calc R 1 . . H
C1 0.8248(6) 0.2081(7) 0.7034(2) 0.038(2) Uani d G 1 . . C
C2 0.7238(8) 0.0750(6) 0.7199(3) 0.059(3) Uani d G 1 . . C
H2 0.7264 -0.0199 0.6948 0.07 Uiso calc R 1 . . H
C7 0.9286(10) 0.1945(10) 0.6435(4) 0.038(2) Uani d . 1 . . C
H7 0.942 0.078 0.6328 0.045 Uiso calc R 1 . . H
C8 1.1036(11) 0.2730(14) 0.6476(5) 0.069(3) Uani d . 1 . . C
H8A 1.1618 0.2575 0.6071 0.103 Uiso calc R 1 . . H
H8B 1.1667 0.2225 0.682 0.103 Uiso calc R 1 . . H
H8C 1.0922 0.3883 0.6561 0.103 Uiso calc R 1 . . H
N1 0.8352(8) 0.2793(8) 0.5877(3) 0.0433(18) Uani d . 1 . . N
H1A 0.8953 0.27 0.5513 0.065 Uiso calc R 1 . . H
H1B 0.8209 0.3849 0.5971 0.065 Uiso calc R 1 . . H
H1C 0.735 0.232 0.5821 0.065 Uiso calc R 1 . . H
Pb1 0.79006(4) 0.24316(4) 0.98767(2) 0.03691(11) Uani d . 1 . . Pb
Br2 0.51410(11) -0.01730(10) 0.96931(5) 0.0410(2) Uani d . 1 . . Br
Br3 0.49616(11) 0.50666(10) 0.95114(4) 0.0383(2) Uani d . 1 . . Br
Br1 0.62355(11) 0.29255(10) 1.10925(4) 0.0409(2) Uani d . 1 . . Br

loop_
_atom_site_aniso_label
_atom_site_aniso_U_11
_atom_site_aniso_U_22
_atom_site_aniso_U_33
_atom_site_aniso_U_12
_atom_site_aniso_U_13
_atom_site_aniso_U_23
C4 0.074(7) 0.051(6) 0.064(7) -0.020(6) 0.008(7) -0.003(6)
C5 0.074(6) 0.069(7) 0.035(5) 0.009(7) 0.001(5) 0.001(5)
C3 0.097(9) 0.043(6) 0.050(6) -0.011(6) 0.016(7) -0.011(5)
C6 0.071(7) 0.041(5) 0.055(6) -0.010(5) 0.011(6) -0.002(5)
C1 0.043(5) 0.040(5) 0.032(4) 0.004(4) -0.006(4) -0.001(4)
C2 0.073(7) 0.052(6) 0.052(6) -0.007(6) 0.003(6) -0.004(5)
C7 0.036(5) 0.032(4) 0.045(5) 0.013(4) 0.001(4) 0.002(4)
C8 0.043(5) 0.084(8) 0.079(7) 0.012(6) -0.008(5) 0.005(7)
N1 0.047(4) 0.042(4) 0.040(4) -0.001(3) -0.003(3) -0.003(3)
Pb1 0.03070(15) 0.03236(17) 0.04768(19) -0.00020(16) 0.00014(15) -0.00010(18)
Br2 0.0374(5) 0.0291(4) 0.0565(6) 0.0002(4) -0.0081(5) -0.0019(4)
Br3 0.0372(5) 0.0317(4) 0.0458(5) -0.0008(4) -0.0022(4) 0.0024(4)
Br1 0.0441(5) 0.0364(5) 0.0422(5) 0.0008(4) 0.0017(4) 0.0025(4)

loop_
_atom_type_symbol
_atom_type_description
_atom_type_scat_dispersion_real
_atom_type_scat_dispersion_imag
_atom_type_scat_source
C C 0.0033 0.0016 'International Tables Vol C Tables 4.2.6.8 and 6.1.1.4'
H H 0 0 'International Tables Vol C Tables 4.2.6.8 and 6.1.1.4'
N N 0.0061 0.0033 'International Tables Vol C Tables 4.2.6.8 and 6.1.1.4'
Br Br -0.2901 2.4595 'International Tables Vol C Tables 4.2.6.8 and 6.1.1.4'
Pb Pb -3.3944 10.1111 'International Tables Vol C Tables 4.2.6.8 and 6.1.1.4'

loop_
_geom_angle_atom_site_label_1
_geom_angle_atom_site_label_2
_geom_angle_atom_site_label_3
_geom_angle_site_symmetry_1
_geom_angle_site_symmetry_3
_geom_angle
_geom_angle_publ_flag
C5 C4 C2 . . 120 ?
C5 C4 H4 . . 120 ?
C2 C4 H4 . . 120 ?
C4 C5 C3 . . 120 ?
C4 C5 H5 . . 120 ?
C3 C5 H5 . . 120 ?
C5 C3 C6 . . 120 ?
C5 C3 H3 . . 120 ?
C6 C3 H3 . . 120 ?
C1 C6 C3 . . 120 ?
C1 C6 H6 . . 120 ?
C3 C6 H6 . . 120 ?
C2 C1 C6 . . 120 ?
C2 C1 C7 . . 117.6(5) ?
C6 C1 C7 . . 122.4(5) ?
C1 C2 C4 . . 120 ?
C1 C2 H2 . . 120 ?
C4 C2 H2 . . 120 ?
C1 C7 C8 . . 115.2(7) ?
C1 C7 N1 . . 108.7(6) ?
C8 C7 N1 . . 106.9(7) ?
C1 C7 H7 . . 108.6 ?
C8 C7 H7 . . 108.6 ?
N1 C7 H7 . . 108.6 ?
C7 C8 H8A . . 109.5 ?
C7 C8 H8B . . 109.5 ?
H8A C8 H8B . . 109.5 ?
C7 C8 H8C . . 109.5 ?
H8A C8 H8C . . 109.5 ?
H8B C8 H8C . . 109.5 ?
C7 N1 H1A . . 109.5 ?
C7 N1 H1B . . 109.5 ?
H1A N1 H1B . . 109.5 ?
C7 N1 H1C . . 109.5 ?
H1A N1 H1C . . 109.5 ?
H1B N1 H1C . . 109.5 ?
Br1 Pb1 Br3 . 3_557 88.80(3) y
Br1 Pb1 Br2 . 3_557 84.84(4) y
Br3 Pb1 Br2 3_557 3_557 93.49(5) y
Br1 Pb1 Br2 . . 82.86(4) y
Br3 Pb1 Br2 3_557 . 88.28(5) y
Br2 Pb1 Br2 3_557 . 167.54(2) y
Br1 Pb1 Br3 . . 77.21(3) y
Br3 Pb1 Br3 3_557 . 165.20(2) y
Br2 Pb1 Br3 3_557 . 90.07(5) y
Br2 Pb1 Br3 . . 85.25(5) y
Pb1 Br2 Pb1 3_457 . 82.58(5) y
Pb1 Br3 Pb1 3_457 . 80.81(5) y
Br1 Pb1 Br1 . 3_557 154.83(3) y
Br3 Pb1 Br1 3_557 3_557 75.56(4) y

loop_
_geom_bond_atom_site_label_1
_geom_bond_atom_site_label_2
_geom_bond_site_symmetry_2
_geom_bond_distance
_geom_bond_publ_flag
C4 C5 . 1.39 ?
C4 C2 . 1.39 ?
C4 H4 . 0.93 ?
C5 C3 . 1.39 ?
C5 H5 . 0.93 ?
C3 C6 . 1.39 ?
C3 H3 . 0.93 ?
C6 C1 . 1.39 ?
C6 H6 . 0.93 ?
C1 C2 . 1.39 ?
C1 C7 . 1.487(9) ?
C2 H2 . 0.93 ?
C7 C8 . 1.530(12) ?
C7 N1 . 1.532(10) ?
C7 H7 . 0.98 ?
C8 H8A . 0.96 ?
C8 H8B . 0.96 ?
C8 H8C . 0.96 ?
N1 H1A . 0.89 ?
N1 H1B . 0.89 ?
N1 H1C . 0.89 ?
Pb1 Br1 . 2.8576(11) y
Pb1 Br3 3_557 2.8981(14) y
Pb1 Br2 3_557 2.9880(15) y
Pb1 Br2 . 3.0716(16) y
Pb1 Br3 . 3.2566(16) y
Br2 Pb1 3_457 2.9880(15) y
Br3 Pb1 3_457 2.8981(14) y
Pb1 Br1 3_557 3.3253(17) y

loop_
_geom_hbond_atom_site_label_D
_geom_hbond_atom_site_label_H
_geom_hbond_atom_site_label_A
_geom_hbond_site_symmetry_A
_geom_hbond_distance_DH
_geom_hbond_distance_HA
_geom_hbond_distance_DA
_geom_hbond_angle_DHA
N1 H1A Br2 2_654 0.89 2.76 3.452(7) 136
N1 H1A Br3 2_664 0.89 2.88 3.567(7) 135
N1 H1B Br1 2_664 0.89 2.68 3.532(7) 162
N1 H1C Br3 4_646 0.89 2.68 3.532(7) 160

loop_
_geom_torsion_atom_site_label_1
_geom_torsion_atom_site_label_2
_geom_torsion_atom_site_label_3
_geom_torsion_atom_site_label_4
_geom_torsion_site_symmetry_1
_geom_torsion_site_symmetry_4
_geom_torsion
C3 C6 C1 C7 . . 177.3(6)
C7 C1 C2 C4 . . -177.4(6)
C2 C1 C7 C8 . . -142.7(6)
C6 C1 C7 C8 . . 39.9(9)
C2 C1 C7 N1 . . 97.4(6)
C6 C1 C7 N1 . . -80.0(7)
Br1 Pb1 Br2 Pb1 . 3_457 48.23(2)
Br3 Pb1 Br2 Pb1 3_557 3_457 137.23(3)
Br2 Pb1 Br2 Pb1 3_557 3_457 38.80(10)
Br3 Pb1 Br2 Pb1 . 3_457 -29.45(3)
Br1 Pb1 Br3 Pb1 . 3_457 -53.14(3)
Br3 Pb1 Br3 Pb1 3_557 3_457 -33.78(8)
Br2 Pb1 Br3 Pb1 3_557 3_457 -137.83(3)
Br2 Pb1 Br3 Pb1 . 3_457 30.61(3)
